data_2003162
loop_
_publ_author_name
'Figgis, B. N.'
'Sobolev, A. N.'
'Reynolds, P. A.'

_publ_section_title
;
 Phase Transitions and Structures at 10, 92 and 293 K in Eight Trigonal
 Double Salts
 <i>M</i>^I^[<i>M</i>^III^(NH~3~)~6~](ClO~4~)~2~<i>X</i>~2~
;
_journal_issue 5
_journal_name_full 'Acta Crystallographica Section B'
_journal_page_first 613
_journal_page_last 625
_journal_paper_doi 10.1107/S0108768198002328
_journal_volume 54
_journal_year 1998
_chemical_formula_iupac 'Cs[Cr(N H3)6],2(Cl O4),2Cl'
_chemical_formula_moiety 'Cs1,Cr1 N6 H18,2(Cl1 O4),2Cl'
_chemical_formula_sum 'Cl4 Cr Cs H18 N6 O8'
_chemical_formula_weight 556.91
_chemical_name_systematic
;
 ?
;
_space_group_IT_number 148
_symmetry_cell_setting trigonal
_symmetry_space_group_name_Hall '-R 3'
_symmetry_space_group_name_H-M 'R -3 :H'
_audit_creation_method SHELXL-97
_cell_angle_alpha 90.00
_cell_angle_beta 90.00
_cell_angle_gamma 120.00
_cell_formula_units_Z 3
_cell_length_a 7.2940(10)
_cell_length_b 7.2940(10)
_cell_length_c 27.311(6)
_cell_measurement_reflns_used 18
_cell_measurement_temperature 10(2)
_cell_measurement_theta_max 19.7
_cell_measurement_theta_min 16.1
_cell_volume 1258.3(4)
_computing_cell_refinement 'Local diffractometer control software'
_computing_data_collection 'Local diffractometer control software'
_computing_data_reduction 'PROFIT (Streltsov & Zavodnik, 1989)'
_computing_molecular_graphics 'SHELXTL (Sheldrick, 1983)'
_computing_publication_material 'SHELXTL (Sheldrick, 1983)'
_computing_structure_refinement 'SHELXL-97 (Sheldrick, 1997)'
_computing_structure_solution 'SHELXS-86 (Sheldrick, 1990)'
_diffrn_ambient_temperature 10(2)
_diffrn_measured_fraction_theta_full 0.333
_diffrn_measured_fraction_theta_max 0.333
_diffrn_measurement_device_type 'Huber 512'
_diffrn_measurement_method \w/2\q
_diffrn_radiation_monochromator none
_diffrn_radiation_source 'fine-focus sealed tube'
_diffrn_radiation_type MoK\a
_diffrn_radiation_wavelength 0.71073
_diffrn_reflns_av_R_equivalents 0.0223
_diffrn_reflns_av_sigmaI/netI 0.0119
_diffrn_reflns_limit_h_max 10
_diffrn_reflns_limit_h_min -10
_diffrn_reflns_limit_k_max 10
_diffrn_reflns_limit_k_min -10
_diffrn_reflns_limit_l_max 38
_diffrn_reflns_limit_l_min -38
_diffrn_reflns_number 4930
_diffrn_reflns_theta_full 30.07
_diffrn_reflns_theta_max 30.07
_diffrn_reflns_theta_min 2.24
_diffrn_standards_decay_% 0.5
_diffrn_standards_interval_count 100
_diffrn_standards_number 3
_exptl_absorpt_coefficient_mu 3.495
_exptl_absorpt_correction_T_max 0.8214
_exptl_absorpt_correction_T_min 0.6732
_exptl_absorpt_correction_type gaussian
_exptl_crystal_colour yellow
_exptl_crystal_density_diffrn 2.205
_exptl_crystal_density_method 'not measured'
_exptl_crystal_description Plate
_exptl_crystal_F_000 813
_exptl_crystal_size_max 0.21
_exptl_crystal_size_mid 0.14
_exptl_crystal_size_min 0.06
_refine_diff_density_max 0.963
_refine_diff_density_min -0.795
_refine_ls_extinction_coef 0.0028(2)
_refine_ls_extinction_method 'SHELXTL (Sheldrick, 1983)'
_refine_ls_goodness_of_fit_ref 1.112
_refine_ls_hydrogen_treatment mixed
_refine_ls_matrix_type full
_refine_ls_number_parameters 46
_refine_ls_number_reflns 831
_refine_ls_number_restraints 0
_refine_ls_restrained_S_all 1.112
_refine_ls_R_factor_all 0.0160
_refine_ls_R_factor_gt 0.0146
_refine_ls_shift/su_max 0.002
_refine_ls_shift/su_mean 0.000
_refine_ls_structure_factor_coef Fsqd
_refine_ls_weighting_details 'w=1/[\s^2^(Fo^2^)+(0.0246P)^2^+3.8280P] where P=(Fo^2^+2Fc^2^)/3'
_refine_ls_weighting_scheme calc
_refine_ls_wR_factor_ref 0.0436
_reflns_number_gt 812
_reflns_number_total 831
_reflns_threshold_expression >2sigma(I)
_cod_data_source_file ta0002.cif
_cod_data_source_block VIIb
_cod_depositor_comments
;
The following automatic conversions were performed:
'_symmetry_cell_setting' value 'Trigonal' changed to 'trigonal' according
to '/home/saulius/struct/CIF-dictionaries/cif_core.dic' dictionary named
'cif_core.dic' version 2.4.1 from
2010-06-29.

'_exptl_absorpt_correction_type' value 'Gaussian' changed to
'gaussian' according to
'/home/saulius/struct/CIF-dictionaries/cif_core.dic' dictionary named
'cif_core.dic' version 2.4.1 from 2010-06-29.

Automatic conversion script
Id: cif_fix_enum 1527 2010-12-29 10:47:43Z saulius 

The following automatic conversions were performed:

'_symmetry_cell_setting' value 'Trigonal' changed to 'trigonal'
according to /home/saulius/struct/CIF-dictionaries/cif_core.dic
dictionary named 'cif_core.dic' version 2.4.1 from
2010-06-29.

'_exptl_absorpt_correction_type' value 'Gaussian'
changed to 'gaussian' according to
/home/saulius/struct/CIF-dictionaries/cif_core.dic dictionary named
'cif_core.dic' version 2.4.1 from 2010-06-29.

Automatic conversion script
Id: cif_fix_values 1715 2011-07-08 13:25:40Z adriana 

The following automatic conversions were performed:

'_refine_ls_weighting_scheme' value 'calc
w=1/[\s^2^(Fo^2^)+(0.0246P)^2^+3.8280P] where P=(Fo^2^+2Fc^2^)/3' was
changed to 'calc'. New tag '_refine_ls_weighting_details' was
created. The value of the new tag was set to
'w=1/[\s^2^(Fo^2^)+(0.0246P)^2^+3.8280P] where P=(Fo^2^+2Fc^2^)/3'.

Automatic conversion script
Id: cif_fix_values 3143 2015-03-26 13:38:13Z robertas 
;
_cod_original_sg_symbol_H-M R-3
_cod_original_formula_sum 'Cl4 Cr1 Cs1 H18 N6 O8'
_cod_database_code 2003162

loop_
_symmetry_equiv_pos_as_xyz
'x, y, z'
'-y, x-y, z'
'-x+y, -x, z'
'x+2/3, y+1/3, z+1/3'
'-y+2/3, x-y+1/3, z+1/3'
'-x+y+2/3, -x+1/3, z+1/3'
'x+1/3, y+2/3, z+2/3'
'-y+1/3, x-y+2/3, z+2/3'
'-x+y+1/3, -x+2/3, z+2/3'
'-x, -y, -z'
'y, -x+y, -z'
'x-y, x, -z'
'-x+2/3, -y+1/3, -z+1/3'
'y+2/3, -x+y+1/3, -z+1/3'
'x-y+2/3, x+1/3, -z+1/3'
'-x+1/3, -y+2/3, -z+2/3'
'y+1/3, -x+y+2/3, -z+2/3'
'x-y+1/3, x+2/3, -z+2/3'

loop_
_atom_site_label
_atom_site_fract_x
_atom_site_fract_y
_atom_site_fract_z
_atom_site_U_iso_or_equiv
_atom_site_adp_type
_atom_site_calc_flag
_atom_site_refinement_flags
_atom_site_occupancy
_atom_site_disorder_assembly
_atom_site_disorder_group
_atom_site_type_symbol
Cr 0.0000 0.0000 0.0000 0.00417(13) Uani d S 1 . . Cr
N 0.0895(3) -0.1759(3) -0.04356(7) 0.0080(4) Uani d . 1 . . N
H(1) 0.174(11) -0.194(11) -0.0289(11) 0.019(8) Uiso d . 1 . . H
H(2) 0.152(10) -0.124(10) -0.0702(12) 0.023(9) Uiso d . 1 . . H
H(3) -0.008(7) -0.310(8) -0.0509(18) 0.040(13) Uiso d . 1 . . H
Cl 0.0000 0.0000 0.18851(2) 0.00521(14) Uani d S 1 . . Cl
O(1) 0.0000 0.0000 0.13523(8) 0.0100(4) Uani d S 1 . . O
O(2) 0.1419(2) -0.0708(2) 0.20632(6) 0.0093(4) Uani d . 1 . . O
Cl(1) 0.0000 0.0000 0.37047(2) 0.00476(13) Uani d S 1 . . Cl
Cs 0.0000 0.0000 0.5000 0.00540(9) Uani d S 1 . . Cs

loop_
_atom_site_aniso_label
_atom_site_aniso_U_11
_atom_site_aniso_U_22
_atom_site_aniso_U_33
_atom_site_aniso_U_12
_atom_site_aniso_U_13
_atom_site_aniso_U_23
Cr 0.00455(17) 0.00455(17) 0.0034(3) 0.00228(9) 0.000 0.000
N 0.0086(10) 0.0089(9) 0.0072(7) 0.0049(9) 0.0003(6) 0.0002(6)
Cl 0.00548(19) 0.00548(19) 0.0047(3) 0.00274(9) 0.000 0.000
O(1) 0.0134(6) 0.0134(6) 0.0032(9) 0.0067(3) 0.000 0.000
O(2) 0.0104(9) 0.0120(10) 0.0096(6) 0.0086(9) -0.0019(5) -0.0006(5)
Cl(1) 0.00490(17) 0.00490(17) 0.0045(3) 0.00245(8) 0.000 0.000
Cs 0.00539(10) 0.00539(10) 0.00544(13) 0.00269(5) 0.000 0.000

loop_
_atom_type_symbol
_atom_type_description
_atom_type_scat_dispersion_real
_atom_type_scat_dispersion_imag
_atom_type_scat_source
N N 0.0061 0.0033 'International Tables Vol C Tables 4.2.6.8 and 6.1.1.4'
H H 0.0000 0.0000 'International Tables Vol C Tables 4.2.6.8 and 6.1.1.4'
O O 0.0106 0.0060 'International Tables Vol C Tables 4.2.6.8 and 6.1.1.4'
Cl Cl 0.1484 0.1585 'International Tables Vol C Tables 4.2.6.8 and 6.1.1.4'
Cr Cr 0.3209 0.6236 'International Tables Vol C Tables 4.2.6.8 and 6.1.1.4'
Cs Cs -0.3680 2.1192 'International Tables Vol C Tables 4.2.6.8 and 6.1.1.4'

loop_
_geom_angle_atom_site_label_1
_geom_angle_atom_site_label_2
_geom_angle_atom_site_label_3
_geom_angle_site_symmetry_1
_geom_angle_site_symmetry_3
_geom_angle
N Cr N 12 3 180.0
N Cr N 12 . 89.47(8)
N Cr N 3 . 90.53(8)
N Cr N 12 10 90.53(8)
N Cr N 3 10 89.47(8)
N Cr N . 10 180.0
N Cr N 12 2 89.47(8)
N Cr N 3 2 90.53(8)
N Cr N . 2 90.53(8)
N Cr N 10 2 89.47(8)
N Cr N 12 11 90.53(8)
N Cr N 3 11 89.47(8)
N Cr N . 11 89.47(8)
N Cr N 10 11 90.53(8)
N Cr N 2 11 180.0
Cr N H(1) . . 109(3)
Cr N H(2) . . 119(3)
H(1) N H(2) . . 103(4)
Cr N H(3) . . 118(3)
H(1) N H(3) . . 101(6)
H(2) N H(3) . . 105(5)
O(2) Cl O(2) 2 3 109.37(7)
O(2) Cl O(2) 2 . 109.37(7)
O(2) Cl O(2) 3 . 109.37(7)
O(2) Cl O(1) 2 . 109.57(7)
O(2) Cl O(1) 3 . 109.57(7)
O(2) Cl O(1) . . 109.57(7)
Cl O(2) Cs . 7_544 136.84(9)
O(2) Cs O(2) 17 16_545 108.31(3)
O(2) Cs O(2) 17 4_455 71.69(3)
O(2) Cs O(2) 16_545 4_455 180.0
O(2) Cs O(2) 17 18_445 108.31(3)
O(2) Cs O(2) 16_545 18_445 108.30(3)
O(2) Cs O(2) 4_455 18_445 71.70(3)
O(2) Cs O(2) 17 6 71.69(3)
O(2) Cs O(2) 16_545 6 71.70(3)
O(2) Cs O(2) 4_455 6 108.30(3)
O(2) Cs O(2) 18_445 6 180.0
O(2) Cs O(2) 17 5_445 180.0
O(2) Cs O(2) 16_545 5_445 71.70(3)
O(2) Cs O(2) 4_455 5_445 108.30(3)
O(2) Cs O(2) 18_445 5_445 71.69(3)
O(2) Cs O(2) 6 5_445 108.31(3)
O(2) Cs Cl(1) 17 10_556 110.61(3)
O(2) Cs Cl(1) 16_545 10_556 110.61(3)
O(2) Cs Cl(1) 4_455 10_556 69.39(3)
O(2) Cs Cl(1) 18_445 10_556 110.61(3)
O(2) Cs Cl(1) 6 10_556 69.39(3)
O(2) Cs Cl(1) 5_445 10_556 69.39(3)
O(2) Cs Cl(1) 17 . 69.39(3)
O(2) Cs Cl(1) 16_545 . 69.39(3)
O(2) Cs Cl(1) 4_455 . 110.61(3)
O(2) Cs Cl(1) 18_445 . 69.39(3)
O(2) Cs Cl(1) 6 . 110.61(3)
O(2) Cs Cl(1) 5_445 . 110.61(3)
Cl(1) Cs Cl(1) 10_556 . 180.0

loop_
_geom_bond_atom_site_label_1
_geom_bond_atom_site_label_2
_geom_bond_site_symmetry_2
_geom_bond_distance
Cr N 12 2.0797(19)
Cr N 3 2.0797(19)
Cr N . 2.0797(19)
Cr N 10 2.0797(19)
Cr N 2 2.0797(19)
Cr N 11 2.0797(19)
N H(1) . 0.80(4)
N H(2) . 0.84(5)
N H(3) . 0.90(5)
Cl O(2) 2 1.4521(16)
Cl O(2) 3 1.4521(16)
Cl O(2) . 1.4521(16)
Cl O(1) . 1.455(2)
O(2) Cs 7_544 3.0764(16)
Cl(1) Cs . 3.5375(10)
Cs O(2) 17 3.0764(16)
Cs O(2) 16_545 3.0764(16)
Cs O(2) 4_455 3.0764(16)
Cs O(2) 18_445 3.0764(16)
Cs O(2) 6 3.0764(16)
Cs O(2) 5_445 3.0764(16)
Cs Cl(1) 10_556 3.5375(10)
